data_2230667
loop_
_publ_author_name
'Liu, Li-Jun'

_publ_section_title
;
 {<i>N</i>,<i>N</i>'-Bis[1-(pyridin-2-yl)ethylidene]propane-1,3-diamine}(thiocyanato-\k<i>N</i>)copper(II)
 tetrafluoridoborate
;
_journal_coeditor_code HB5899
_journal_issue 7
_journal_name_full 'Acta Crystallographica Section E'
_journal_page_first m876
_journal_page_last m877
_journal_paper_doi 10.1107/S1600536811021040
_journal_volume 67
_journal_year 2011
_chemical_formula_iupac '[Cu (N C S) (C17 H20 N4)] B F4'
_chemical_formula_moiety 'C18 H20 Cu N5 S +, B F4 -'
_chemical_formula_sum 'C18 H20 B Cu F4 N5 S'
_chemical_formula_weight 488.80
_chemical_name_systematic
;
{<i>N</i>,<i>N</i>'-Bis[1-(pyridin-2-yl)ethylidene]propane-1,3-
diamine}thiocyanatocopper(II) tetrafluoridoborate
;
_space_group_IT_number 14
_symmetry_cell_setting monoclinic
_symmetry_space_group_name_Hall '-P 2ybc'
_symmetry_space_group_name_H-M 'P 1 21/c 1'
_atom_sites_solution_hydrogens geom
_atom_sites_solution_primary direct
_atom_sites_solution_secondary difmap
_audit_creation_method SHELXL-97
_cell_angle_alpha 90.00
_cell_angle_beta 101.2000(10)
_cell_angle_gamma 90.00
_cell_formula_units_Z 4
_cell_length_a 9.5057(7)
_cell_length_b 13.7527(11)
_cell_length_c 16.1902(13)
_cell_measurement_reflns_used 4043
_cell_measurement_temperature 298(2)
_cell_measurement_theta_max 25.1
_cell_measurement_theta_min 2.5
_cell_volume 2076.2(3)
_computing_cell_refinement 'SAINT (Bruker, 2004)'
_computing_data_collection 'APEX2 (Bruker, 2004)'
_computing_data_reduction 'SAINT (Bruker, 2004)'
_computing_molecular_graphics 'SHELXTL (Sheldrick, 2008)'
_computing_publication_material 'SHELXTL (Sheldrick, 2008)'
_computing_structure_refinement 'SHELXL97 (Sheldrick, 2008)'
_computing_structure_solution 'SHELXS97 (Sheldrick, 2008)'
_diffrn_ambient_temperature 298(2)
_diffrn_measured_fraction_theta_full 0.979
_diffrn_measured_fraction_theta_max 0.979
_diffrn_measurement_device_type 'Bruker APEXII CCD'
_diffrn_measurement_method \w
_diffrn_radiation_monochromator graphite
_diffrn_radiation_source 'fine-focus sealed tube'
_diffrn_radiation_type MoK\a
_diffrn_radiation_wavelength 0.71073
_diffrn_reflns_av_R_equivalents 0.0344
_diffrn_reflns_av_sigmaI/netI 0.0377
_diffrn_reflns_limit_h_max 12
_diffrn_reflns_limit_h_min -10
_diffrn_reflns_limit_k_max 18
_diffrn_reflns_limit_k_min -18
_diffrn_reflns_limit_l_max 21
_diffrn_reflns_limit_l_min -21
_diffrn_reflns_number 17908
_diffrn_reflns_theta_full 28.29
_diffrn_reflns_theta_max 28.29
_diffrn_reflns_theta_min 2.56
_diffrn_standards_number 0
_exptl_absorpt_coefficient_mu 1.203
_exptl_absorpt_correction_T_max 0.729
_exptl_absorpt_correction_T_min 0.692
_exptl_absorpt_correction_type multi-scan
_exptl_absorpt_process_details '(SADABS; Sheldrick, 2004)'
_exptl_crystal_colour blue
_exptl_crystal_density_diffrn 1.564
_exptl_crystal_density_method 'not measured'
_exptl_crystal_description block
_exptl_crystal_F_000 996
_exptl_crystal_size_max 0.33
_exptl_crystal_size_mid 0.30
_exptl_crystal_size_min 0.28
_refine_diff_density_max 0.353
_refine_diff_density_min -0.284
_refine_ls_extinction_method none
_refine_ls_goodness_of_fit_ref 1.025
_refine_ls_hydrogen_treatment constr
_refine_ls_matrix_type full
_refine_ls_number_parameters 310
_refine_ls_number_reflns 5059
_refine_ls_number_restraints 56
_refine_ls_restrained_S_all 1.101
_refine_ls_R_factor_all 0.0706
_refine_ls_R_factor_gt 0.0388
_refine_ls_shift/su_max 0.001
_refine_ls_shift/su_mean 0.000
_refine_ls_structure_factor_coef Fsqd
_refine_ls_weighting_details 'calc w=1/[\s^2^(Fo^2^)+(0.0515P)^2^+0.3601P] where P=(Fo^2^+2Fc^2^)/3'
_refine_ls_weighting_scheme calc
_refine_ls_wR_factor_gt 0.0940
_refine_ls_wR_factor_ref 0.1073
_reflns_number_gt 3368
_reflns_number_total 5059
_reflns_threshold_expression I>2\s(I)
_cod_data_source_file hb5899.cif
_cod_data_source_block I
_cod_original_sg_symbol_H-M 'P 21/c'
_cod_database_code 2230667
_cod_database_fobs_code 2230667

loop_
_symmetry_equiv_pos_as_xyz
'x, y, z'
'-x, y+1/2, -z+1/2'
'-x, -y, -z'
'x, -y-1/2, z-1/2'

loop_
_atom_site_type_symbol
_atom_site_label
_atom_site_fract_x
_atom_site_fract_y
_atom_site_fract_z
_atom_site_U_iso_or_equiv
_atom_site_adp_type
_atom_site_calc_flag
_atom_site_refinement_flags
_atom_site_occupancy
_atom_site_symmetry_multiplicity
_atom_site_disorder_assembly
_atom_site_disorder_group
Cu Cu1 0.86559(4) 0.35520(2) 0.20844(2) 0.04286(12) Uani d . 1 1 . .
S S1 1.20466(9) 0.30423(6) 0.02388(5) 0.0610(2) Uani d . 1 1 . .
N N1 0.8455(2) 0.22227(15) 0.26403(13) 0.0417(5) Uani d . 1 1 . .
N N2 0.7105(2) 0.29716(16) 0.12272(13) 0.0443(5) Uani d . 1 1 . .
N N3 0.7727(2) 0.48651(16) 0.19522(13) 0.0445(5) Uani d . 1 1 . .
N N4 0.9890(2) 0.42656(15) 0.30527(13) 0.0431(5) Uani d . 1 1 . .
N N5 1.0234(3) 0.33564(18) 0.13614(17) 0.0594(7) Uani d . 1 1 . .
C C1 0.7394(3) 0.16805(18) 0.21868(16) 0.0409(6) Uani d . 1 1 . .
C C2 0.7017(3) 0.0789(2) 0.24686(18) 0.0506(7) Uani d . 1 1 . .
H H2 0.6281 0.0427 0.2149 0.061 Uiso calc R 1 1 . .
C C3 0.7750(4) 0.0439(2) 0.3233(2) 0.0594(8) Uani d . 1 1 . .
H H3 0.7513 -0.0160 0.3435 0.071 Uiso calc R 1 1 . .
C C4 0.8819(4) 0.0983(2) 0.36833(19) 0.0593(8) Uani d . 1 1 . .
H H4 0.9333 0.0757 0.4195 0.071 Uiso calc R 1 1 . .
C C5 0.9139(3) 0.1878(2) 0.33747(18) 0.0523(7) Uani d . 1 1 . .
H H5 0.9861 0.2253 0.3694 0.063 Uiso calc R 1 1 . .
C C6 0.6669(3) 0.21236(19) 0.13808(16) 0.0424(6) Uani d . 1 1 . .
C C7 0.5498(3) 0.1593(2) 0.0812(2) 0.0595(8) Uani d . 1 1 . .
H H7A 0.4592 0.1888 0.0838 0.089 Uiso calc R 1 1 . .
H H7B 0.5491 0.0926 0.0986 0.089 Uiso calc R 1 1 . .
H H7C 0.5656 0.1623 0.0244 0.089 Uiso calc R 1 1 . .
C C8 0.6416(4) 0.3483(2) 0.04519(18) 0.0578(8) Uani d . 1 1 . .
H H8A 0.5383 0.3446 0.0393 0.069 Uiso calc R 1 1 . .
H H8B 0.6676 0.3166 -0.0032 0.069 Uiso calc R 1 1 . .
C C9 0.6869(3) 0.4539(2) 0.04699(17) 0.0540(7) Uani d . 1 1 . .
H H9A 0.7885 0.4569 0.0459 0.065 Uiso calc R 1 1 . .
H H9B 0.6358 0.4856 -0.0035 0.065 Uiso calc R 1 1 . .
C C10 0.6597(3) 0.5092(2) 0.12256(17) 0.0572(8) Uani d . 1 1 . .
H H10A 0.6588 0.5785 0.1112 0.069 Uiso calc R 1 1 . .
H H10B 0.5670 0.4912 0.1345 0.069 Uiso calc R 1 1 . .
C C11 0.8076(3) 0.54422(19) 0.25782(17) 0.0455(6) Uani d . 1 1 . .
C C12 0.7350(4) 0.6387(2) 0.2680(2) 0.0727(10) Uani d . 1 1 . .
H H12A 0.7947 0.6915 0.2568 0.109 Uiso calc R 1 1 . .
H H12B 0.7187 0.6439 0.3245 0.109 Uiso calc R 1 1 . .
H H12C 0.6448 0.6414 0.2291 0.109 Uiso calc R 1 1 . .
C C13 0.9330(3) 0.51342(18) 0.32143(16) 0.0421(6) Uani d . 1 1 . .
C C14 0.9964(3) 0.5691(2) 0.38931(17) 0.0520(7) Uani d . 1 1 . .
H H14 0.9556 0.6280 0.4002 0.062 Uiso calc R 1 1 . .
C C15 1.1200(3) 0.5373(2) 0.44084(18) 0.0569(8) Uani d . 1 1 . .
H H15 1.1627 0.5738 0.4874 0.068 Uiso calc R 1 1 . .
C C16 1.1795(3) 0.4511(2) 0.42266(18) 0.0564(8) Uani d . 1 1 . .
H H16 1.2640 0.4286 0.4560 0.068 Uiso calc R 1 1 . .
C C17 1.1114(3) 0.3979(2) 0.35371(19) 0.0526(7) Uani d . 1 1 . .
H H17 1.1529 0.3401 0.3408 0.063 Uiso calc R 1 1 . .
C C18 1.0978(3) 0.32353(18) 0.08884(17) 0.0418(6) Uani d . 1 1 . .
B B1 0.5510(4) 0.3543(3) 0.3428(2) 0.0678(11) Uani d PD 0.614(8) 1 A 1
F F1 0.5253(15) 0.3475(8) 0.2600(4) 0.138(4) Uani d PDU 0.614(8) 1 A 1
F F2 0.6776(6) 0.3143(6) 0.3830(3) 0.130(3) Uani d PD 0.614(8) 1 A 1
F F3 0.4436(7) 0.3062(7) 0.3717(3) 0.140(3) Uani d PD 0.614(8) 1 A 1
F F4 0.5594(10) 0.4452(3) 0.3778(4) 0.153(3) Uani d PDU 0.614(8) 1 A 1
B B1' 0.5510(4) 0.3543(3) 0.3428(2) 0.0678(11) Uani d PD 0.386(8) 1 A 2
F F1' 0.527(2) 0.3819(11) 0.2591(5) 0.116(4) Uani d PDU 0.386(8) 1 A 2
F F2' 0.5547(12) 0.2555(4) 0.3521(5) 0.110(3) Uani d PDU 0.386(8) 1 A 2
F F3' 0.4465(10) 0.3895(9) 0.3752(5) 0.112(4) Uani d PDU 0.386(8) 1 A 2
F F4' 0.6822(10) 0.3896(10) 0.3720(6) 0.140(5) Uani d PDU 0.386(8) 1 A 2

loop_
_atom_site_aniso_label
_atom_site_aniso_U_11
_atom_site_aniso_U_22
_atom_site_aniso_U_33
_atom_site_aniso_U_12
_atom_site_aniso_U_13
_atom_site_aniso_U_23
Cu1 0.0456(2) 0.03860(18) 0.0420(2) 0.00179(14) 0.00258(14) -0.00137(13)
S1 0.0590(5) 0.0726(5) 0.0545(5) 0.0038(4) 0.0188(4) 0.0015(4)
N1 0.0429(13) 0.0401(11) 0.0416(12) 0.0034(10) 0.0073(10) 0.0000(9)
N2 0.0466(14) 0.0464(13) 0.0386(12) 0.0007(10) 0.0055(10) 0.0018(10)
N3 0.0445(13) 0.0446(12) 0.0440(12) 0.0077(10) 0.0078(10) 0.0055(10)
N4 0.0427(13) 0.0398(11) 0.0458(12) 0.0009(10) 0.0059(10) -0.0008(9)
N5 0.0611(17) 0.0551(15) 0.0660(17) -0.0031(13) 0.0226(15) -0.0104(13)
C1 0.0391(15) 0.0404(14) 0.0455(15) 0.0049(11) 0.0141(12) -0.0029(11)
C2 0.0499(17) 0.0439(15) 0.0594(18) -0.0006(13) 0.0140(14) -0.0017(13)
C3 0.066(2) 0.0422(16) 0.072(2) 0.0067(15) 0.0195(17) 0.0127(15)
C4 0.066(2) 0.0563(18) 0.0538(18) 0.0100(16) 0.0063(15) 0.0111(14)
C5 0.0571(19) 0.0519(16) 0.0443(15) 0.0035(14) 0.0012(13) 0.0039(13)
C6 0.0376(15) 0.0458(15) 0.0449(15) 0.0022(12) 0.0109(12) -0.0044(12)
C7 0.0503(19) 0.0624(19) 0.0613(19) -0.0083(15) -0.0005(15) 0.0012(15)
C8 0.059(2) 0.0634(19) 0.0449(16) -0.0037(15) -0.0039(14) 0.0073(14)
C9 0.0571(19) 0.0591(18) 0.0427(15) 0.0018(14) 0.0020(13) 0.0125(13)
C10 0.0585(19) 0.0557(17) 0.0535(17) 0.0154(15) 0.0006(15) 0.0094(14)
C11 0.0482(16) 0.0412(14) 0.0502(16) 0.0020(12) 0.0171(13) 0.0019(12)
C12 0.077(2) 0.0548(19) 0.084(2) 0.0179(17) 0.009(2) -0.0135(17)
C13 0.0466(16) 0.0378(13) 0.0450(14) -0.0036(11) 0.0163(12) -0.0003(11)
C14 0.065(2) 0.0424(14) 0.0514(17) -0.0083(14) 0.0187(15) -0.0076(13)
C15 0.066(2) 0.0581(18) 0.0460(16) -0.0184(16) 0.0084(15) -0.0048(14)
C16 0.0533(18) 0.0627(19) 0.0493(16) -0.0093(15) 0.0002(14) 0.0076(14)
C17 0.0503(18) 0.0466(15) 0.0583(18) 0.0014(13) 0.0039(14) -0.0017(13)
C18 0.0446(16) 0.0311(12) 0.0472(15) -0.0029(11) 0.0025(13) 0.0000(11)
B1 0.072(3) 0.071(3) 0.064(3) 0.023(2) 0.021(2) 0.008(2)
F1 0.180(6) 0.172(8) 0.065(4) -0.003(6) 0.029(4) -0.006(3)
F2 0.109(5) 0.147(6) 0.138(4) 0.076(5) 0.034(4) 0.016(4)
F3 0.116(5) 0.208(8) 0.098(3) -0.066(6) 0.027(3) -0.015(4)
F4 0.190(7) 0.075(3) 0.175(5) 0.035(4) -0.011(4) -0.017(3)
B1' 0.072(3) 0.071(3) 0.064(3) 0.023(2) 0.021(2) 0.008(2)
F1' 0.142(7) 0.129(8) 0.084(7) 0.010(6) 0.038(5) 0.041(5)
F2' 0.128(7) 0.077(4) 0.122(5) 0.005(4) 0.013(5) 0.011(4)
F3' 0.111(7) 0.145(7) 0.094(5) 0.073(6) 0.059(4) 0.020(5)
F4' 0.114(7) 0.169(8) 0.127(6) -0.055(7) 0.001(5) 0.000(6)

loop_
_atom_type_symbol
_atom_type_description
_atom_type_scat_dispersion_real
_atom_type_scat_dispersion_imag
_atom_type_scat_source
C C 0.0033 0.0016 'International Tables Vol C Tables 4.2.6.8 and 6.1.1.4'
H H 0.0000 0.0000 'International Tables Vol C Tables 4.2.6.8 and 6.1.1.4'
B B 0.0013 0.0007 'International Tables Vol C Tables 4.2.6.8 and 6.1.1.4'
N N 0.0061 0.0033 'International Tables Vol C Tables 4.2.6.8 and 6.1.1.4'
F F 0.0171 0.0103 'International Tables Vol C Tables 4.2.6.8 and 6.1.1.4'
Cu Cu 0.3201 1.2651 'International Tables Vol C Tables 4.2.6.8 and 6.1.1.4'
S S 0.1246 0.1234 'International Tables Vol C Tables 4.2.6.8 and 6.1.1.4'

loop_
_geom_angle_atom_site_label_1
_geom_angle_atom_site_label_2
_geom_angle_atom_site_label_3
_geom_angle_site_symmetry_1
_geom_angle_site_symmetry_3
_geom_angle
_geom_angle_publ_flag
N2 Cu1 N3 . . 92.05(9) ?
N2 Cu1 N4 . . 167.96(9) ?
N3 Cu1 N4 . . 79.77(9) ?
N2 Cu1 N1 . . 80.19(9) ?
N3 Cu1 N1 . . 140.31(9) ?
N4 Cu1 N1 . . 100.42(8) ?
N2 Cu1 N5 . . 94.19(10) ?
N3 Cu1 N5 . . 113.90(9) ?
N4 Cu1 N5 . . 97.20(9) ?
N1 Cu1 N5 . . 105.51(9) ?
C5 N1 C1 . . 118.3(2) ?
C5 N1 Cu1 . . 129.53(19) ?
C1 N1 Cu1 . . 112.00(17) ?
C6 N2 C8 . . 119.6(2) ?
C6 N2 Cu1 . . 117.11(18) ?
C8 N2 Cu1 . . 123.28(18) ?
C11 N3 C10 . . 122.8(2) ?
C11 N3 Cu1 . . 115.70(18) ?
C10 N3 Cu1 . . 121.13(18) ?
C17 N4 C13 . . 118.6(2) ?
C17 N4 Cu1 . . 128.55(19) ?
C13 N4 Cu1 . . 112.82(17) ?
C18 N5 Cu1 . . 172.4(3) ?
N1 C1 C2 . . 121.7(2) ?
N1 C1 C6 . . 115.0(2) ?
C2 C1 C6 . . 123.3(3) ?
C1 C2 C3 . . 119.1(3) ?
C1 C2 H2 . . 120.4 ?
C3 C2 H2 . . 120.4 ?
C4 C3 C2 . . 119.0(3) ?
C4 C3 H3 . . 120.5 ?
C2 C3 H3 . . 120.5 ?
C3 C4 C5 . . 119.4(3) ?
C3 C4 H4 . . 120.3 ?
C5 C4 H4 . . 120.3 ?
N1 C5 C4 . . 122.5(3) ?
N1 C5 H5 . . 118.8 ?
C4 C5 H5 . . 118.8 ?
N2 C6 C1 . . 115.7(2) ?
N2 C6 C7 . . 123.9(2) ?
C1 C6 C7 . . 120.4(2) ?
C6 C7 H7A . . 109.5 ?
C6 C7 H7B . . 109.5 ?
H7A C7 H7B . . 109.5 ?
C6 C7 H7C . . 109.5 ?
H7A C7 H7C . . 109.5 ?
H7B C7 H7C . . 109.5 ?
N2 C8 C9 . . 111.3(2) ?
N2 C8 H8A . . 109.4 ?
C9 C8 H8A . . 109.4 ?
N2 C8 H8B . . 109.4 ?
C9 C8 H8B . . 109.4 ?
H8A C8 H8B . . 108.0 ?
C10 C9 C8 . . 114.0(3) ?
C10 C9 H9A . . 108.7 ?
C8 C9 H9A . . 108.7 ?
C10 C9 H9B . . 108.7 ?
C8 C9 H9B . . 108.7 ?
H9A C9 H9B . . 107.6 ?
N3 C10 C9 . . 109.3(2) ?
N3 C10 H10A . . 109.8 ?
C9 C10 H10A . . 109.8 ?
N3 C10 H10B . . 109.8 ?
C9 C10 H10B . . 109.8 ?
H10A C10 H10B . . 108.3 ?
N3 C11 C13 . . 115.1(2) ?
N3 C11 C12 . . 124.9(3) ?
C13 C11 C12 . . 120.0(3) ?
C11 C12 H12A . . 109.5 ?
C11 C12 H12B . . 109.5 ?
H12A C12 H12B . . 109.5 ?
C11 C12 H12C . . 109.5 ?
H12A C12 H12C . . 109.5 ?
H12B C12 H12C . . 109.5 ?
N4 C13 C14 . . 121.1(3) ?
N4 C13 C11 . . 114.3(2) ?
C14 C13 C11 . . 124.4(2) ?
C15 C14 C13 . . 119.8(3) ?
C15 C14 H14 . . 120.1 ?
C13 C14 H14 . . 120.1 ?
C16 C15 C14 . . 119.0(3) ?
C16 C15 H15 . . 120.5 ?
C14 C15 H15 . . 120.5 ?
C15 C16 C17 . . 118.8(3) ?
C15 C16 H16 . . 120.6 ?
C17 C16 H16 . . 120.6 ?
N4 C17 C16 . . 122.5(3) ?
N4 C17 H17 . . 118.8 ?
C16 C17 H17 . . 118.8 ?
N5 C18 S1 . . 178.5(3) ?
F1 B1 F2 . . 115.3(7) ?
F1 B1 F4 . . 118.0(6) ?
F2 B1 F4 . . 101.3(5) ?
F1 B1 F3 . . 108.0(7) ?
F2 B1 F3 . . 106.8(5) ?
F4 B1 F3 . . 106.7(5) ?

loop_
_geom_bond_atom_site_label_1
_geom_bond_atom_site_label_2
_geom_bond_site_symmetry_2
_geom_bond_distance
_geom_bond_publ_flag
Cu1 N2 . 1.986(2) y
Cu1 N3 . 2.003(2) y
Cu1 N4 . 2.021(2) y
Cu1 N1 . 2.063(2) y
Cu1 N5 . 2.091(3) y
S1 C18 . 1.620(3) ?
N1 C5 . 1.327(3) ?
N1 C1 . 1.351(3) ?
N2 C6 . 1.278(3) ?
N2 C8 . 1.477(3) ?
N3 C11 . 1.279(3) ?
N3 C10 . 1.464(3) ?
N4 C17 . 1.330(3) ?
N4 C13 . 1.354(3) ?
N5 C18 . 1.151(4) ?
C1 C2 . 1.380(4) ?
C1 C6 . 1.483(4) ?
C2 C3 . 1.383(4) ?
C2 H2 . 0.9300 ?
C3 C4 . 1.355(4) ?
C3 H3 . 0.9300 ?
C4 C5 . 1.385(4) ?
C4 H4 . 0.9300 ?
C5 H5 . 0.9300 ?
C6 C7 . 1.491(4) ?
C7 H7A . 0.9600 ?
C7 H7B . 0.9600 ?
C7 H7C . 0.9600 ?
C8 C9 . 1.513(4) ?
C8 H8A . 0.9700 ?
C8 H8B . 0.9700 ?
C9 C10 . 1.505(4) ?
C9 H9A . 0.9700 ?
C9 H9B . 0.9700 ?
C10 H10A . 0.9700 ?
C10 H10B . 0.9700 ?
C11 C13 . 1.478(4) ?
C11 C12 . 1.496(4) ?
C12 H12A . 0.9600 ?
C12 H12B . 0.9600 ?
C12 H12C . 0.9600 ?
C13 C14 . 1.378(4) ?
C14 C15 . 1.373(4) ?
C14 H14 . 0.9300 ?
C15 C16 . 1.371(4) ?
C15 H15 . 0.9300 ?
C16 C17 . 1.385(4) ?
C16 H16 . 0.9300 ?
C17 H17 . 0.9300 ?
B1 F1 . 1.320(7) ?
B1 F2 . 1.367(5) ?
B1 F4 . 1.368(5) ?
B1 F3 . 1.372(5) ?

loop_
_geom_hbond_atom_site_label_D
_geom_hbond_atom_site_label_H
_geom_hbond_atom_site_label_A
_geom_hbond_site_symmetry_A
_geom_hbond_distance_DH
_geom_hbond_distance_HA
_geom_hbond_distance_DA
_geom_hbond_angle_DHA
C2 H2 F4 2_645 0.93 2.49 3.416(8) 176
C7 H7B F4 2_645 0.96 2.34 3.234(6) 155
